data_2017247
loop_
_publ_author_name
'Yanover, Diana'
'Kaftory, Menahem'

_publ_section_title
;
 Structural comparisons between methylated and unmethylated nitrophenyl
 lophines
;
_journal_coeditor_code GG3195
_journal_issue 8
_journal_name_full 'Acta Crystallographica Section C'
_journal_page_first o365
_journal_page_last o370
_journal_paper_doi 10.1107/S0108270109022203
_journal_volume 65
_journal_year 2009
_chemical_formula_iupac 'C21 H15 N3 O2, C H4 O'
_chemical_formula_moiety 'C21 H15 N3 O2, C H4 O'
_chemical_formula_sum 'C22 H19 N3 O3'
_chemical_formula_weight 373.40
_chemical_name_systematic
;
2-(4-nitrophenyl)-4,5-diphenyl-1<i>H</i>-imidazole methanol solvate
;
_space_group_IT_number 14
_symmetry_cell_setting monoclinic
_symmetry_space_group_name_Hall '-P 2ybc'
_symmetry_space_group_name_H-M 'P 1 21/c 1'
_atom_sites_solution_hydrogens geom
_atom_sites_solution_primary direct
_atom_sites_solution_secondary difmap
_audit_creation_method SHELXL-97
_cell_angle_alpha 90.00
_cell_angle_beta 94.62(2)
_cell_angle_gamma 90.00
_cell_formula_units_Z 8
_cell_length_a 11.728(2)
_cell_length_b 11.365(2)
_cell_length_c 29.241(6)
_cell_measurement_reflns_used 22154
_cell_measurement_temperature 293(2)
_cell_measurement_theta_max 25.02
_cell_measurement_theta_min 2.16
_cell_volume 3884.8(12)
_computing_cell_refinement 'DENZO HKL2000 (Otwinowski & Minor, 1997)'
_computing_data_collection 'COLLECT (Nonius, 2000)'
_computing_data_reduction 'DENZO HKL2000 (Otwinowski & Minor, 1997)'
_computing_molecular_graphics 'ORTEP-3 for Windows (Farrugia, 1999)'
_computing_structure_refinement 'SHELXL97 (Sheldrick, 2008)'
_computing_structure_solution 'SHELXS97 (Sheldrick, 2008)'
_diffrn_ambient_temperature 293(2)
_diffrn_measured_fraction_theta_full 0.985
_diffrn_measured_fraction_theta_max 0.985
_diffrn_measurement_device_type 'Nonius Kappa CCD'
_diffrn_measurement_method '\f- and \w- scans'
_diffrn_radiation_monochromator graphite
_diffrn_radiation_source 'fine-focus sealed tube'
_diffrn_radiation_type MoK\a
_diffrn_radiation_wavelength 0.71073
_diffrn_reflns_av_R_equivalents 0.1050
_diffrn_reflns_av_sigmaI/netI 0.1439
_diffrn_reflns_limit_h_max 13
_diffrn_reflns_limit_h_min 0
_diffrn_reflns_limit_k_max 13
_diffrn_reflns_limit_k_min 0
_diffrn_reflns_limit_l_max 34
_diffrn_reflns_limit_l_min -34
_diffrn_reflns_number 22154
_diffrn_reflns_theta_full 25.02
_diffrn_reflns_theta_max 25.02
_diffrn_reflns_theta_min 1.92
_diffrn_standards_number 0
_exptl_absorpt_coefficient_mu 0.087
_exptl_absorpt_correction_type none
_exptl_crystal_colour yellow
_exptl_crystal_density_diffrn 1.277
_exptl_crystal_density_method 'not measured'
_exptl_crystal_description plate
_exptl_crystal_F_000 1568
_exptl_crystal_size_max 0.20
_exptl_crystal_size_mid 0.20
_exptl_crystal_size_min 0.05
_refine_diff_density_max 0.172
_refine_diff_density_min -0.184
_refine_ls_extinction_method none
_refine_ls_goodness_of_fit_ref 0.876
_refine_ls_hydrogen_treatment constr
_refine_ls_matrix_type full
_refine_ls_number_parameters 505
_refine_ls_number_reflns 6747
_refine_ls_number_restraints 0
_refine_ls_restrained_S_all 0.876
_refine_ls_R_factor_all 0.2084
_refine_ls_R_factor_gt 0.0673
_refine_ls_shift/su_max 0.001
_refine_ls_shift/su_mean 0.000
_refine_ls_structure_factor_coef Fsqd
_refine_ls_weighting_details 'w=1/[\s^2^(Fo^2^)+(0.0689P)^2^] where P=(Fo^2^+2Fc^2^)/3'
_refine_ls_weighting_scheme calc
_refine_ls_wR_factor_gt 0.1269
_refine_ls_wR_factor_ref 0.1564
_reflns_number_gt 2718
_reflns_number_total 6747
_reflns_threshold_expression I>2\s(I)
_cod_data_source_file gg3195.cif
_cod_data_source_block III
_cod_original_sg_symbol_H-M 'P 21/c'
_cod_database_code 2017247
_cod_database_fobs_code 2017247

loop_
_symmetry_equiv_pos_as_xyz
'x, y, z'
'-x, y+1/2, -z+1/2'
'-x, -y, -z'
'x, -y-1/2, z-1/2'

loop_
_atom_site_type_symbol
_atom_site_label
_atom_site_fract_x
_atom_site_fract_y
_atom_site_fract_z
_atom_site_U_iso_or_equiv
_atom_site_adp_type
_atom_site_calc_flag
_atom_site_refinement_flags
_atom_site_occupancy
_atom_site_disorder_assembly
_atom_site_disorder_group
O O1a 0.6772(2) 0.5838(3) 0.41409(8) 0.0944(11) Uani d . 1 . .
O O2a 0.8607(2) 0.5836(3) 0.41847(8) 0.0928(10) Uani d . 1 . .
N N1a 0.69010(19) 0.5116(3) 0.17410(9) 0.0442(8) Uani d . 1 . .
H H1a 0.6453 0.4575 0.1828 0.053 Uiso calc R 1 . .
N N2a 0.81539(18) 0.6566(3) 0.17794(9) 0.0438(8) Uani d . 1 . .
N N3a 0.7679(3) 0.5816(3) 0.39644(10) 0.0638(9) Uani d . 1 . .
C C1a 0.7585(2) 0.5805(3) 0.25228(10) 0.0411(9) Uani d . 1 . .
C C2a 0.8460(3) 0.6361(3) 0.27870(11) 0.0543(11) Uani d . 1 . .
H H2a 0.9057 0.6744 0.2637 0.065 Uiso d R 1 . .
C C3a 0.8509(3) 0.6364(3) 0.32602(11) 0.0532(11) Uani d . 1 . .
H H3a 0.9123 0.6758 0.3434 0.064 Uiso d R 1 . .
C C4a 0.7657(3) 0.5798(3) 0.34658(10) 0.0469(10) Uani d . 1 . .
C C5a 0.6775(3) 0.5225(3) 0.32200(11) 0.0506(10) Uani d . 1 . .
H H5a 0.6185 0.4840 0.3373 0.061 Uiso d R 1 . .
C C6a 0.6754(2) 0.5220(3) 0.27496(11) 0.0472(10) Uani d . 1 . .
H H6a 0.6156 0.4815 0.2570 0.057 Uiso d R 1 . .
C C7a 0.7561(2) 0.5826(3) 0.20230(10) 0.0402(9) Uani d . 1 . .
C C8a 0.7060(2) 0.5396(3) 0.12947(11) 0.0438(10) Uani d . 1 . .
C C9a 0.7845(2) 0.6304(3) 0.13254(10) 0.0427(9) Uani d . 1 . .
C C10a 0.8308(3) 0.6980(3) 0.09517(10) 0.0454(10) Uani d . 1 . .
C C11a 0.9469(3) 0.7220(4) 0.09614(12) 0.0698(13) Uani d . 1 . .
H H11a 0.9970 0.6940 0.1214 0.084 Uiso d R 1 . .
C C12a 0.9910(3) 0.7856(4) 0.06090(13) 0.0889(16) Uani d . 1 . .
H H12a 1.0714 0.8024 0.0615 0.107 Uiso d R 1 . .
C C13a 0.9190(3) 0.8264(4) 0.02500(12) 0.0737(13) Uani d . 1 . .
H H13a 0.9503 0.8702 0.0009 0.088 Uiso d R 1 . .
C C14a 0.8041(3) 0.8044(4) 0.02371(11) 0.0642(12) Uani d . 1 . .
H H14a 0.7546 0.8333 -0.0016 0.077 Uiso d R 1 . .
C C15a 0.7602(3) 0.7413(4) 0.05872(11) 0.0546(11) Uani d . 1 . .
H H15a 0.6795 0.7262 0.0579 0.065 Uiso d R 1 . .
C C16a 0.6503(3) 0.4757(3) 0.09046(11) 0.0494(10) Uani d . 1 . .
C C17a 0.7065(3) 0.4511(4) 0.05184(12) 0.0612(11) Uani d . 1 . .
H H17a 0.7846 0.4755 0.0508 0.073 Uiso d R 1 . .
C C18a 0.6522(4) 0.3897(4) 0.01599(13) 0.0791(14) Uani d . 1 . .
H H18a 0.6933 0.3723 -0.0103 0.095 Uiso d R 1 . .
C C19a 0.5412(4) 0.3519(4) 0.01767(15) 0.0893(15) Uani d . 1 . .
H H19a 0.5030 0.3109 -0.0079 0.107 Uiso d R 1 . .
C C20a 0.4840(3) 0.3761(4) 0.05563(16) 0.0887(15) Uani d . 1 . .
H H20a 0.4071 0.3477 0.0563 0.106 Uiso d R 1 . .
C C21a 0.5382(3) 0.4384(4) 0.09179(12) 0.0667(12) Uani d . 1 . .
H H21a 0.4979 0.4561 0.1183 0.080 Uiso d R 1 . .
N N1b 0.18791(19) 0.5121(3) 0.24788(9) 0.0446(8) Uani d . 1 . .
H H1b 0.1369 0.4647 0.2566 0.054 Uiso calc R 1 . .
O O1b 0.3684(3) 0.5780(3) 0.49230(9) 0.0974(11) Uani d . 1 . .
O O2b 0.1878(3) 0.6186(3) 0.48783(9) 0.1040(12) Uani d . 1 . .
N N2b 0.33046(19) 0.6392(3) 0.25154(9) 0.0421(8) Uani d . 1 . .
N N3b 0.2759(3) 0.5938(3) 0.47055(11) 0.0730(10) Uani d . 1 . .
C C1b 0.2650(2) 0.5750(3) 0.32610(10) 0.0430(9) Uani d . 1 . .
C C2b 0.3682(3) 0.5957(3) 0.35227(11) 0.0543(10) Uani d . 1 . .
H H2b 0.4367 0.6073 0.3369 0.065 Uiso d R 1 . .
C C3b 0.3718(3) 0.5991(4) 0.39940(11) 0.0563(11) Uani d . 1 . .
H H3b 0.4423 0.6115 0.4178 0.068 Uiso d R 1 . .
C C4b 0.2722(3) 0.5852(3) 0.42034(11) 0.0523(10) Uani d . 1 . .
C C5b 0.1692(3) 0.5639(4) 0.39558(12) 0.0648(12) Uani d . 1 . .
H H5b 0.1018 0.5540 0.4118 0.078 Uiso d R 1 . .
C C6b 0.1669(3) 0.5587(3) 0.34865(11) 0.0551(11) Uani d . 1 . .
H H6b 0.0962 0.5436 0.3307 0.066 Uiso d R 1 . .
C C7b 0.2625(2) 0.5757(3) 0.27591(11) 0.0428(9) Uani d . 1 . .
C C8b 0.2079(2) 0.5366(3) 0.20302(11) 0.0415(9) Uani d . 1 . .
C C9b 0.2965(2) 0.6173(3) 0.20595(11) 0.0426(9) Uani d . 1 . .
C C10b 0.3505(3) 0.6807(3) 0.16992(10) 0.0439(9) Uani d . 1 . .
C C11b 0.4659(3) 0.7104(3) 0.17592(11) 0.0521(10) Uani d . 1 . .
H H11b 0.5094 0.6855 0.2035 0.063 Uiso d R 1 . .
C C12b 0.5186(3) 0.7756(4) 0.14338(13) 0.0591(11) Uani d . 1 . .
H H12b 0.5981 0.7959 0.1484 0.071 Uiso d R 1 . .
C C13b 0.4555(3) 0.8105(4) 0.10364(12) 0.0618(11) Uani d . 1 . .
H H13b 0.4921 0.8550 0.0811 0.074 Uiso d R 1 . .
C C14b 0.3417(3) 0.7820(3) 0.09691(11) 0.0568(11) Uani d . 1 . .
H H14b 0.2978 0.8063 0.0694 0.068 Uiso d R 1 . .
C C15b 0.2905(3) 0.7192(3) 0.12961(11) 0.0508(10) Uani d . 1 . .
H H15b 0.2106 0.7007 0.1245 0.061 Uiso d R 1 . .
C C16b 0.1429(3) 0.4759(3) 0.16525(11) 0.0467(10) Uani d . 1 . .
C C17b 0.1915(3) 0.4505(3) 0.12422(12) 0.0570(11) Uani d . 1 . .
H H17b 0.2692 0.4736 0.1211 0.068 Uiso d R 1 . .
C C18b 0.1285(3) 0.3928(4) 0.08869(13) 0.0724(13) Uani d . 1 . .
H H18b 0.1633 0.3762 0.0608 0.087 Uiso d R 1 . .
C C19b 0.0174(4) 0.3599(4) 0.09315(15) 0.0763(13) Uani d . 1 . .
H H19b -0.0260 0.3201 0.0686 0.092 Uiso d R 1 . .
C C20b -0.0317(3) 0.3831(4) 0.13311(15) 0.0655(12) Uani d . 1 . .
H H20b -0.1090 0.3584 0.1359 0.079 Uiso d R 1 . .
C C21b 0.0300(3) 0.4413(3) 0.16882(12) 0.0552(11) Uani d . 1 . .
H H21b -0.0059 0.4587 0.1964 0.066 Uiso d R 1 . .
O O3a 0.55378(17) 0.3298(2) 0.20625(7) 0.0594(7) Uani d . 1 . .
H H3Oa 0.5805 0.2705 0.2190 0.089 Uiso calc R 1 . .
C C22a 0.4354(3) 0.3277(4) 0.20601(14) 0.0981(16) Uani d . 1 . .
H H22a 0.4137 0.3167 0.2367 0.118 Uiso d R 1 . .
H H22b 0.4056 0.2643 0.1869 0.118 Uiso d R 1 . .
H H22C 0.4050 0.4010 0.1941 0.118 Uiso d R 1 . .
O O3b 0.94845(17) 0.8441(2) 0.21350(7) 0.0573(7) Uani d . 1 . .
H H3Ob 0.9105 0.7930 0.1996 0.086 Uiso calc R 1 . .
C C22b 1.0643(3) 0.8157(4) 0.21422(15) 0.0982(16) Uani d . 1 . .
H H22D 1.1064 0.8615 0.2374 0.118 Uiso d R 1 . .
H H22E 1.0916 0.8328 0.1848 0.118 Uiso d R 1 . .
H H22F 1.0746 0.7335 0.2209 0.118 Uiso d R 1 . .

loop_
_atom_site_aniso_label
_atom_site_aniso_U_11
_atom_site_aniso_U_22
_atom_site_aniso_U_33
_atom_site_aniso_U_12
_atom_site_aniso_U_13
_atom_site_aniso_U_23
O1a 0.104(2) 0.126(3) 0.0576(19) -0.018(2) 0.0329(16) -0.0146(19)
O2a 0.106(2) 0.129(3) 0.0409(17) -0.012(2) -0.0119(15) 0.0023(18)
N1a 0.0478(15) 0.050(2) 0.0348(17) -0.0054(15) 0.0028(13) 0.0000(17)
N2a 0.0446(15) 0.055(2) 0.0317(17) 0.0007(15) 0.0009(12) 0.0054(16)
N3a 0.084(3) 0.067(3) 0.040(2) -0.008(2) 0.0024(18) -0.0041(19)
C1a 0.0432(19) 0.045(3) 0.035(2) -0.0038(18) 0.0001(15) 0.0006(19)
C2a 0.053(2) 0.068(3) 0.042(2) -0.015(2) 0.0047(16) 0.005(2)
C3a 0.059(2) 0.064(3) 0.036(2) -0.020(2) -0.0011(16) -0.002(2)
C4a 0.064(2) 0.048(3) 0.028(2) -0.004(2) 0.0016(17) -0.001(2)
C5a 0.059(2) 0.058(3) 0.036(2) -0.004(2) 0.0097(16) 0.006(2)
C6a 0.046(2) 0.053(3) 0.042(2) -0.0117(18) 0.0003(16) -0.004(2)
C7a 0.0454(19) 0.046(3) 0.029(2) -0.0051(18) 0.0006(15) -0.001(2)
C8a 0.044(2) 0.051(3) 0.037(2) 0.0057(18) 0.0016(16) 0.000(2)
C9a 0.0459(19) 0.056(3) 0.027(2) 0.0002(19) 0.0017(15) 0.0018(19)
C10a 0.052(2) 0.049(3) 0.035(2) 0.0008(18) 0.0048(16) 0.0014(19)
C11a 0.055(2) 0.099(4) 0.056(2) 0.000(2) 0.0062(18) 0.029(3)
C12a 0.070(3) 0.134(5) 0.063(3) -0.014(3) 0.010(2) 0.030(3)
C13a 0.093(3) 0.085(4) 0.044(2) -0.008(3) 0.009(2) 0.024(2)
C14a 0.084(3) 0.071(4) 0.037(2) 0.000(2) -0.0008(19) 0.007(2)
C15a 0.059(2) 0.066(3) 0.038(2) 0.005(2) 0.0004(17) 0.005(2)
C16a 0.055(2) 0.050(3) 0.042(2) 0.0046(19) -0.0076(17) -0.001(2)
C17a 0.077(2) 0.066(3) 0.040(2) 0.010(2) -0.004(2) -0.008(2)
C18a 0.114(3) 0.077(4) 0.044(3) 0.020(3) -0.008(2) -0.019(3)
C19a 0.123(4) 0.071(4) 0.066(3) 0.005(3) -0.043(3) -0.016(3)
C20a 0.087(3) 0.095(4) 0.078(3) -0.011(3) -0.025(3) -0.009(3)
C21a 0.074(3) 0.072(4) 0.052(3) -0.004(2) -0.0086(19) -0.008(2)
N1b 0.0462(15) 0.040(2) 0.0475(19) -0.0078(14) 0.0058(13) 0.0012(17)
O1b 0.117(2) 0.125(3) 0.0488(19) -0.012(2) -0.0035(16) 0.0063(19)
O2b 0.118(2) 0.141(4) 0.0577(19) -0.020(2) 0.0352(17) -0.027(2)
N2b 0.0439(15) 0.046(2) 0.0365(17) -0.0014(14) 0.0033(13) -0.0017(16)
N3b 0.105(3) 0.069(3) 0.046(2) -0.017(2) 0.015(2) -0.003(2)
C1b 0.047(2) 0.045(3) 0.037(2) 0.0013(17) 0.0048(17) 0.0007(19)
C2b 0.051(2) 0.067(3) 0.045(2) -0.0024(19) 0.0058(17) 0.003(2)
C3b 0.062(2) 0.064(3) 0.041(2) -0.004(2) -0.0038(17) 0.001(2)
C4b 0.075(3) 0.045(3) 0.037(2) -0.005(2) 0.0101(19) -0.007(2)
C5b 0.064(2) 0.081(4) 0.051(3) -0.015(2) 0.0185(19) -0.010(2)
C6b 0.057(2) 0.070(3) 0.039(2) -0.010(2) 0.0066(17) -0.007(2)
C7b 0.0391(19) 0.050(3) 0.039(2) 0.0029(18) 0.0033(16) 0.000(2)
C8b 0.047(2) 0.043(3) 0.034(2) 0.0045(18) 0.0005(16) -0.0007(19)
C9b 0.0434(19) 0.048(3) 0.036(2) 0.0041(18) 0.0035(15) -0.002(2)
C10b 0.052(2) 0.045(3) 0.037(2) 0.0034(18) 0.0096(16) -0.0015(19)
C11b 0.054(2) 0.055(3) 0.048(2) 0.0042(19) 0.0103(17) -0.002(2)
C12b 0.049(2) 0.066(3) 0.065(3) 0.004(2) 0.016(2) 0.000(2)
C13b 0.078(3) 0.057(3) 0.053(3) -0.003(2) 0.025(2) 0.001(2)
C14b 0.081(3) 0.055(3) 0.035(2) 0.001(2) 0.0086(18) 0.003(2)
C15b 0.053(2) 0.058(3) 0.041(2) -0.0024(19) 0.0036(17) 0.006(2)
C16b 0.050(2) 0.042(3) 0.047(2) 0.0053(18) -0.0040(17) 0.003(2)
C17b 0.066(2) 0.055(3) 0.049(2) 0.006(2) -0.0005(19) -0.005(2)
C18b 0.091(3) 0.074(4) 0.050(3) 0.003(3) -0.011(2) -0.015(2)
C19b 0.086(3) 0.062(4) 0.074(3) 0.006(3) -0.033(2) -0.006(3)
C20b 0.054(2) 0.054(3) 0.085(3) -0.002(2) -0.017(2) -0.002(3)
C21b 0.055(2) 0.048(3) 0.060(3) 0.006(2) -0.0070(18) 0.000(2)
O3a 0.0577(15) 0.0487(19) 0.0706(17) 0.0001(13) -0.0023(11) 0.0100(14)
C22a 0.070(3) 0.088(4) 0.133(4) 0.007(3) -0.013(2) 0.030(3)
O3b 0.0548(14) 0.0518(19) 0.0660(16) 0.0021(12) 0.0096(11) -0.0084(14)
C22b 0.060(3) 0.089(4) 0.148(4) -0.005(3) 0.021(2) -0.038(3)

loop_
_atom_type_symbol
_atom_type_description
_atom_type_scat_dispersion_real
_atom_type_scat_dispersion_imag
_atom_type_scat_source
C C 0.0033 0.0016 'International Tables Vol C Tables 4.2.6.8 and 6.1.1.4'
H H 0.0000 0.0000 'International Tables Vol C Tables 4.2.6.8 and 6.1.1.4'
O O 0.0106 0.0060 'International Tables Vol C Tables 4.2.6.8 and 6.1.1.4'
N N 0.0061 0.0033 'International Tables Vol C Tables 4.2.6.8 and 6.1.1.4'

loop_
_geom_angle_atom_site_label_1
_geom_angle_atom_site_label_2
_geom_angle_atom_site_label_3
_geom_angle_site_symmetry_1
_geom_angle_site_symmetry_3
_geom_angle
_geom_angle_publ_flag
C7a N1a C8a . . 109.1(3) ?
C7a N1a H1a . . 125.5 ?
C8a N1a H1a . . 125.5 ?
C7a N2a C9a . . 105.7(3) ?
O2a N3a O1a . . 123.2(3) ?
O2a N3a C4a . . 118.2(3) ?
O1a N3a C4a . . 118.5(3) ?
C2a C1a C6a . . 117.9(3) ?
C2a C1a C7a . . 120.3(3) ?
C6a C1a C7a . . 121.8(3) ?
C3a C2a C1a . . 121.9(3) ?
C3a C2a H2a . . 118.9 ?
C1a C2a H2a . . 119.2 ?
C4a C3a C2a . . 117.8(3) ?
C4a C3a H3a . . 122.0 ?
C2a C3a H3a . . 120.1 ?
C3a C4a C5a . . 122.6(3) ?
C3a C4a N3a . . 118.6(3) ?
C5a C4a N3a . . 118.8(3) ?
C6a C5a C4a . . 118.5(3) ?
C6a C5a H5a . . 120.7 ?
C4a C5a H5a . . 120.8 ?
C5a C6a C1a . . 121.2(3) ?
C5a C6a H6a . . 120.2 ?
C1a C6a H6a . . 118.5 ?
N2a C7a N1a . . 110.4(3) ?
N2a C7a C1a . . 125.2(3) ?
N1a C7a C1a . . 124.4(3) ?
N1a C8a C9a . . 104.6(3) ?
N1a C8a C16a . . 122.8(3) ?
C9a C8a C16a . . 132.5(3) ?
N2a C9a C8a . . 110.2(3) ?
N2a C9a C10a . . 121.1(3) ?
C8a C9a C10a . . 128.6(3) ?
C15a C10a C11a . . 118.0(3) ?
C15a C10a C9a . . 121.5(3) ?
C11a C10a C9a . . 120.5(3) ?
C10a C11a C12a . . 120.7(3) ?
C10a C11a H11a . . 119.3 ?
C12a C11a H11a . . 120.0 ?
C13a C12a C11a . . 119.9(4) ?
C13a C12a H12a . . 119.3 ?
C11a C12a H12a . . 120.8 ?
C14a C13a C12a . . 120.2(4) ?
C14a C13a H13a . . 120.5 ?
C12a C13a H13a . . 119.3 ?
C13a C14a C15a . . 119.9(3) ?
C13a C14a H14a . . 119.5 ?
C15a C14a H14a . . 120.6 ?
C14a C15a C10a . . 121.2(3) ?
C14a C15a H15a . . 120.0 ?
C10a C15a H15a . . 118.8 ?
C17a C16a C21a . . 118.5(3) ?
C17a C16a C8a . . 121.8(3) ?
C21a C16a C8a . . 119.7(3) ?
C18a C17a C16a . . 120.3(4) ?
C18a C17a H17a . . 120.6 ?
C16a C17a H17a . . 119.1 ?
C17a C18a C19a . . 120.9(4) ?
C17a C18a H18a . . 118.9 ?
C19a C18a H18a . . 120.1 ?
C20a C19a C18a . . 119.5(4) ?
C20a C19a H19a . . 120.0 ?
C18a C19a H19a . . 120.5 ?
C19a C20a C21a . . 119.9(4) ?
C19a C20a H20a . . 118.1 ?
C21a C20a H20a . . 122.0 ?
C20a C21a C16a . . 120.9(4) ?
C20a C21a H21a . . 119.9 ?
C16a C21a H21a . . 119.3 ?
C7b N1b C8b . . 108.4(3) ?
C7b N1b H1b . . 125.8 ?
C8b N1b H1b . . 125.8 ?
C7b N2b C9b . . 106.3(3) ?
O2b N3b O1b . . 124.3(3) ?
O2b N3b C4b . . 118.1(4) ?
O1b N3b C4b . . 117.6(3) ?
C6b C1b C2b . . 118.5(3) ?
C6b C1b C7b . . 121.9(3) ?
C2b C1b C7b . . 119.6(3) ?
C3b C2b C1b . . 120.5(3) ?
C3b C2b H2b . . 120.3 ?
C1b C2b H2b . . 119.2 ?
C4b C3b C2b . . 119.0(3) ?
C4b C3b H3b . . 119.5 ?
C2b C3b H3b . . 121.5 ?
C3b C4b C5b . . 121.8(3) ?
C3b C4b N3b . . 118.7(3) ?
C5b C4b N3b . . 119.4(3) ?
C6b C5b C4b . . 118.6(3) ?
C6b C5b H5b . . 122.5 ?
C4b C5b H5b . . 118.9 ?
C5b C6b C1b . . 121.4(3) ?
C5b C6b H6b . . 120.1 ?
C1b C6b H6b . . 118.5 ?
N2b C7b N1b . . 110.6(3) ?
N2b C7b C1b . . 125.3(3) ?
N1b C7b C1b . . 124.1(3) ?
N1b C8b C9b . . 105.0(3) ?
N1b C8b C16b . . 120.3(3) ?
C9b C8b C16b . . 134.6(3) ?
C8b C9b N2b . . 109.6(3) ?
C8b C9b C10b . . 130.5(3) ?
N2b C9b C10b . . 119.9(3) ?
C11b C10b C15b . . 116.8(3) ?
C11b C10b C9b . . 120.1(3) ?
C15b C10b C9b . . 123.0(3) ?
C12b C11b C10b . . 121.6(3) ?
C12b C11b H11b . . 119.8 ?
C10b C11b H11b . . 118.7 ?
C13b C12b C11b . . 119.4(3) ?
C13b C12b H12b . . 120.3 ?
C11b C12b H12b . . 120.2 ?
C14b C13b C12b . . 120.0(3) ?
C14b C13b H13b . . 120.6 ?
C12b C13b H13b . . 119.4 ?
C15b C14b C13b . . 120.0(3) ?
C15b C14b H14b . . 119.9 ?
C13b C14b H14b . . 120.1 ?
C14b C15b C10b . . 122.2(3) ?
C14b C15b H15b . . 118.8 ?
C10b C15b H15b . . 118.9 ?
C21b C16b C17b . . 117.5(3) ?
C21b C16b C8b . . 121.1(3) ?
C17b C16b C8b . . 121.4(3) ?
C18b C17b C16b . . 120.7(3) ?
C18b C17b H17b . . 120.5 ?
C16b C17b H17b . . 118.8 ?
C19b C18b C17b . . 120.6(4) ?
C19b C18b H18b . . 119.9 ?
C17b C18b H18b . . 119.5 ?
C20b C19b C18b . . 119.7(4) ?
C20b C19b H19b . . 119.7 ?
C18b C19b H19b . . 120.6 ?
C19b C20b C21b . . 120.3(4) ?
C19b C20b H20b . . 118.8 ?
C21b C20b H20b . . 120.9 ?
C20b C21b C16b . . 121.2(4) ?
C20b C21b H21b . . 119.5 ?
C16b C21b H21b . . 119.3 ?
C22a O3a H3Oa . . 109.5 ?
O3a C22a H22a . . 109.7 ?
O3a C22a H22b . . 109.5 ?
H22a C22a H22b . . 109.5 ?
O3a C22a H22C . . 109.2 ?
H22a C22a H22C . . 109.5 ?
H22b C22a H22C . . 109.5 ?
C22b O3b H3Ob . . 109.5 ?
O3b C22b H22D . . 109.3 ?
O3b C22b H22E . . 109.5 ?
H22D C22b H22E . . 109.5 ?
O3b C22b H22F . . 109.6 ?
H22D C22b H22F . . 109.5 ?
H22E C22b H22F . . 109.5 ?

loop_
_geom_bond_atom_site_label_1
_geom_bond_atom_site_label_2
_geom_bond_site_symmetry_2
_geom_bond_distance
_geom_bond_publ_flag
O1a N3a . 1.220(3) ?
O2a N3a . 1.219(3) ?
N1a C7a . 1.352(4) ?
N1a C8a . 1.370(4) ?
N1a H1a . 0.8600 ?
N2a C7a . 1.333(4) ?
N2a C9a . 1.380(4) ?
N3a C4a . 1.456(4) ?
C1a C2a . 1.386(4) ?
C1a C6a . 1.392(4) ?
C1a C7a . 1.460(4) ?
C2a C3a . 1.380(4) ?
C2a H2a . 0.9598 ?
C3a C4a . 1.368(4) ?
C3a H3a . 0.9598 ?
C4a C5a . 1.375(4) ?
C5a C6a . 1.374(4) ?
C5a H5a . 0.9600 ?
C6a H6a . 0.9602 ?
C8a C9a . 1.381(4) ?
C8a C16a . 1.461(4) ?
C9a C10a . 1.474(4) ?
C10a C15a . 1.386(4) ?
C10a C11a . 1.387(4) ?
C11a C12a . 1.392(5) ?
C11a H11a . 0.9602 ?
C12a C13a . 1.374(5) ?
C12a H12a . 0.9601 ?
C13a C14a . 1.368(4) ?
C13a H13a . 0.9601 ?
C14a C15a . 1.383(4) ?
C14a H14a . 0.9597 ?
C15a H15a . 0.9600 ?
C16a C17a . 1.381(4) ?
C16a C21a . 1.385(4) ?
C17a C18a . 1.373(5) ?
C17a H17a . 0.9600 ?
C18a C19a . 1.375(5) ?
C18a H18a . 0.9599 ?
C19a C20a . 1.370(5) ?
C19a H19a . 0.9599 ?
C20a C21a . 1.384(5) ?
C20a H20a . 0.9600 ?
C21a H21a . 0.9598 ?
N1b C7b . 1.358(4) ?
N1b C8b . 1.379(4) ?
N1b H1b . 0.8600 ?
O1b N3b . 1.226(3) ?
O2b N3b . 1.220(4) ?
N2b C7b . 1.325(4) ?
N2b C9b . 1.383(4) ?
N3b C4b . 1.469(4) ?
C1b C6b . 1.383(4) ?
C1b C2b . 1.399(4) ?
C1b C7b . 1.465(4) ?
C2b C3b . 1.376(4) ?
C2b H2b . 0.9599 ?
C3b C4b . 1.371(4) ?
C3b H3b . 0.9599 ?
C4b C5b . 1.378(4) ?
C5b C6b . 1.372(4) ?
C5b H5b . 0.9599 ?
C6b H6b . 0.9600 ?
C8b C9b . 1.383(4) ?
C8b C16b . 1.464(4) ?
C9b C10b . 1.463(4) ?
C10b C11b . 1.392(4) ?
C10b C15b . 1.394(4) ?
C11b C12b . 1.389(5) ?
C11b H11b . 0.9600 ?
C12b C13b . 1.384(4) ?
C12b H12b . 0.9602 ?
C13b C14b . 1.372(4) ?
C13b H13b . 0.9598 ?
C14b C15b . 1.370(4) ?
C14b H14b . 0.9600 ?
C15b H15b . 0.9602 ?
C16b C21b . 1.393(4) ?
C16b C17b . 1.399(4) ?
C17b C18b . 1.389(5) ?
C17b H17b . 0.9600 ?
C18b C19b . 1.372(5) ?
C18b H18b . 0.9596 ?
C19b C20b . 1.369(5) ?
C19b H19b . 0.9596 ?
C20b C21b . 1.389(5) ?
C20b H20b . 0.9600 ?
C21b H21b . 0.9600 ?
O3a C22a . 1.388(4) ?
O3a H3Oa . 0.8200 ?
C22a H22a . 0.9601 ?
C22a H22b . 0.9599 ?
C22a H22C . 0.9599 ?
O3b C22b . 1.395(4) ?
O3b H3Ob . 0.8200 ?
C22b H22D . 0.9598 ?
C22b H22E . 0.9600 ?
C22b H22F . 0.9600 ?

loop_
_geom_hbond_atom_site_label_D
_geom_hbond_atom_site_label_H
_geom_hbond_atom_site_label_A
_geom_hbond_site_symmetry_A
_geom_hbond_distance_DH
_geom_hbond_distance_HA
_geom_hbond_distance_DA
_geom_hbond_angle_DHA
_geom_hbond_publ_flag
N1a H1a O3 . 0.86 1.96 2.819(4) 175 no
N1b H1b O3b 2_645 0.86 1.95 2.788(4) 166 no
O3a H3Oa N2b 2_645 0.82 1.98 2.791(4) 171 no
O3b H3Ob N2a . 0.82 1.98 2.792(4) 169 no

loop_
_geom_torsion_atom_site_label_1
_geom_torsion_atom_site_label_2
_geom_torsion_atom_site_label_3
_geom_torsion_atom_site_label_4
_geom_torsion_site_symmetry_1
_geom_torsion_site_symmetry_2
_geom_torsion_site_symmetry_3
_geom_torsion_site_symmetry_4
_geom_torsion
_geom_torsion_publ_flag
C6a C1a C2a C3a . . . . -1.3(5) ?
C7a C1a C2a C3a . . . . 179.7(3) ?
C1a C2a C3a C4a . . . . -0.1(6) ?
C2a C3a C4a C5a . . . . 0.7(6) ?
C2a C3a C4a N3a . . . . -178.6(3) ?
O2a N3a C4a C3a . . . . -32.1(5) ?
O1a N3a C4a C3a . . . . 146.2(4) ?
O2a N3a C4a C5a . . . . 148.6(4) ?
O1a N3a C4a C5a . . . . -33.1(5) ?
C3a C4a C5a C6a . . . . 0.2(6) ?
N3a C4a C5a C6a . . . . 179.5(3) ?
C4a C5a C6a C1a . . . . -1.7(5) ?
C2a C1a C6a C5a . . . . 2.3(5) ?
C7a C1a C6a C5a . . . . -178.8(3) ?
C9a N2a C7a N1a . . . . 0.1(4) ?
C9a N2a C7a C1a . . . . -177.9(3) ?
C8a N1a C7a N2a . . . . -0.1(4) ?
C8a N1a C7a C1a . . . . 177.9(3) ?
C2a C1a C7a N2a . . . . -17.1(5) ?
C6a C1a C7a N2a . . . . 164.0(3) ?
C2a C1a C7a N1a . . . . 165.2(3) ?
C6a C1a C7a N1a . . . . -13.7(5) ?
C7a N1a C8a C9a . . . . 0.0(3) ?
C7a N1a C8a C16a . . . . 177.4(3) ?
C7a N2a C9a C8a . . . . -0.1(4) ?
C7a N2a C9a C10a . . . . 178.0(3) ?
N1a C8a C9a N2a . . . . 0.0(3) ?
C16a C8a C9a N2a . . . . -177.0(3) ?
N1a C8a C9a C10a . . . . -177.9(3) ?
C16a C8a C9a C10a . . . . 5.1(6) ?
N2a C9a C10a C15a . . . . -131.9(3) ?
C8a C9a C10a C15a . . . . 45.8(5) ?
N2a C9a C10a C11a . . . . 46.8(5) ?
C8a C9a C10a C11a . . . . -135.5(4) ?
C15a C10a C11a C12a . . . . -1.4(6) ?
C9a C10a C11a C12a . . . . 179.9(4) ?
C10a C11a C12a C13a . . . . 0.9(7) ?
C11a C12a C13a C14a . . . . -0.2(7) ?
C12a C13a C14a C15a . . . . 0.2(7) ?
C13a C14a C15a C10a . . . . -0.8(6) ?
C11a C10a C15a C14a . . . . 1.4(6) ?
C9a C10a C15a C14a . . . . -179.9(4) ?
N1a C8a C16a C17a . . . . -141.1(3) ?
C9a C8a C16a C17a . . . . 35.5(6) ?
N1a C8a C16a C21a . . . . 38.9(5) ?
C9a C8a C16a C21a . . . . -144.5(4) ?
C21a C16a C17a C18a . . . . -0.8(6) ?
C8a C16a C17a C18a . . . . 179.3(4) ?
C16a C17a C18a C19a . . . . 0.1(6) ?
C17a C18a C19a C20a . . . . 0.2(7) ?
C18a C19a C20a C21a . . . . 0.1(7) ?
C19a C20a C21a C16a . . . . -0.8(7) ?
C17a C16a C21a C20a . . . . 1.1(6) ?
C8a C16a C21a C20a . . . . -179.0(4) ?
C6b C1b C2b C3b . . . . 0.3(6) ?
C7b C1b C2b C3b . . . . 177.9(4) ?
C1b C2b C3b C4b . . . . -1.8(6) ?
C2b C3b C4b C5b . . . . 2.2(6) ?
C2b C3b C4b N3b . . . . -177.6(4) ?
O2b N3b C4b C3b . . . . 157.2(4) ?
O1b N3b C4b C3b . . . . -21.2(6) ?
O2b N3b C4b C5b . . . . -22.6(6) ?
O1b N3b C4b C5b . . . . 159.0(4) ?
C3b C4b C5b C6b . . . . -1.2(6) ?
N3b C4b C5b C6b . . . . 178.6(4) ?
C4b C5b C6b C1b . . . . -0.4(6) ?
C2b C1b C6b C5b . . . . 0.8(6) ?
C7b C1b C6b C5b . . . . -176.8(4) ?
C9b N2b C7b N1b . . . . 1.2(4) ?
C9b N2b C7b C1b . . . . -177.7(3) ?
C8b N1b C7b N2b . . . . -0.6(4) ?
C8b N1b C7b C1b . . . . 178.3(3) ?
C6b C1b C7b N2b . . . . 147.3(4) ?
C2b C1b C7b N2b . . . . -30.2(5) ?
C6b C1b C7b N1b . . . . -31.5(6) ?
C2b C1b C7b N1b . . . . 151.0(3) ?
C7b N1b C8b C9b . . . . -0.3(3) ?
C7b N1b C8b C16b . . . . 177.2(3) ?
N1b C8b C9b N2b . . . . 1.1(3) ?
C16b C8b C9b N2b . . . . -175.9(3) ?
N1b C8b C9b C10b . . . . -176.1(3) ?
C16b C8b C9b C10b . . . . 7.0(6) ?
C7b N2b C9b C8b . . . . -1.4(4) ?
C7b N2b C9b C10b . . . . 176.0(3) ?
C8b C9b C10b C11b . . . . -148.4(4) ?
N2b C9b C10b C11b . . . . 34.7(5) ?
C8b C9b C10b C15b . . . . 34.7(6) ?
N2b C9b C10b C15b . . . . -142.1(3) ?
C15b C10b C11b C12b . . . . 0.3(5) ?
C9b C10b C11b C12b . . . . -176.8(3) ?
C10b C11b C12b C13b . . . . -1.1(5) ?
C11b C12b C13b C14b . . . . 0.8(6) ?
C12b C13b C14b C15b . . . . 0.2(6) ?
C13b C14b C15b C10b . . . . -1.0(6) ?
C11b C10b C15b C14b . . . . 0.8(5) ?
C9b C10b C15b C14b . . . . 177.7(3) ?
N1b C8b C16b C21b . . . . 32.4(5) ?
C9b C8b C16b C21b . . . . -151.0(4) ?
N1b C8b C16b C17b . . . . -147.8(3) ?
C9b C8b C16b C17b . . . . 28.8(6) ?
C21b C16b C17b C18b . . . . -0.1(5) ?
C8b C16b C17b C18b . . . . -179.9(3) ?
C16b C17b C18b C19b . . . . 0.2(6) ?
C17b C18b C19b C20b . . . . -0.6(7) ?
C18b C19b C20b C21b . . . . 0.9(6) ?
C19b C20b C21b C16b . . . . -0.9(6) ?
C17b C16b C21b C20b . . . . 0.5(5) ?
C8b C16b C21b C20b . . . . -179.7(3) ?
